data_7152120
loop_
_publ_author_name
'Karban, Jind\<rich'
'C\'isa\<rov\'a, Ivana'
'Stra\<s\'ak, Tom\'a\<s'
'\<S\<tastn\'a, Lucie \<Cervenkov\'a'
'S\'ykora, Jan'

_publ_section_title
;
 Skeletal rearrangements resulting from reactions of 1,6:2,3- and
 1,6:3,4-dianhydro-\b-D-hexopyranoses with diethylaminosulphur
 trifluoride.
;
_journal_issue 2
_journal_name_full 'Organic &amp; biomolecular chemistry'
_journal_page_first 394
_journal_page_last 403
_journal_paper_doi 10.1039/c1ob06336g
_journal_volume 10
_journal_year 2012
_chemical_absolute_configuration unk
_chemical_formula_moiety 'C6 H8 O4'
_chemical_formula_sum 'C6 H8 O4'
_chemical_formula_weight 144.13
_space_group_IT_number 4
_symmetry_cell_setting monoclinic
_symmetry_space_group_name_Hall 'P 2yb'
_symmetry_space_group_name_H-M 'P 1 21 1'
_atom_sites_solution_hydrogens geom
_atom_sites_solution_primary direct
_audit_creation_date 11-06-27
_audit_creation_method CRYSTALS_ver_12.82
_cell_angle_alpha 90
_cell_angle_beta 99.357(2)
_cell_angle_gamma 90
_cell_formula_units_Z 2
_cell_length_a 6.6936(5)
_cell_length_b 7.0452(5)
_cell_length_c 6.7070(5)
_cell_measurement_reflns_used 2700
_cell_measurement_temperature 150
_cell_measurement_theta_max 27
_cell_measurement_theta_min 3
_cell_volume 312.08(4)
_computing_cell_refinement 'DENZO/SCALEPACK (Otwinowski & Minor, 1997)'
_computing_data_collection 'COLLECT. Nonius (1997-2001).'
_computing_data_reduction 'DENZO/SCALEPACK (Otwinowski & Minor, 1997)'
_computing_molecular_graphics 'CAMERON (Watkin et al., 1996)'
_computing_publication_material 'CRYSTALS (Betteridge et al., 2003)'
_computing_structure_refinement 'CRYSTALS (Betteridge et al., 2003)'
_computing_structure_solution 'SHELXS 86 (Sheldrick, 1986)'
_diffrn_ambient_temperature 150
_diffrn_measured_fraction_theta_full 1.000
_diffrn_measured_fraction_theta_max 1.000
_diffrn_measurement_device_type 'Nonius Kappa CCD'
_diffrn_measurement_method '\f & \w scans'
_diffrn_radiation_monochromator graphite
_diffrn_radiation_type 'Mo K\a'
_diffrn_radiation_wavelength 0.71073
_diffrn_reflns_av_R_equivalents 0.016
_diffrn_reflns_limit_h_max 8
_diffrn_reflns_limit_h_min -8
_diffrn_reflns_limit_k_max 9
_diffrn_reflns_limit_k_min -6
_diffrn_reflns_limit_l_max 8
_diffrn_reflns_limit_l_min -8
_diffrn_reflns_number 2713
_diffrn_reflns_theta_full 27.488
_diffrn_reflns_theta_max 27.488
_diffrn_reflns_theta_min 3.078
_diffrn_standards_number 0
_exptl_absorpt_coefficient_mu 0.131
_exptl_absorpt_correction_T_max 0.97
_exptl_absorpt_correction_T_min 0.92
_exptl_absorpt_correction_type multi-scan
_exptl_absorpt_process_details 'SADABS (Siemens, 1996)'
_exptl_crystal_colour colourless
_exptl_crystal_density_diffrn 1.534
_exptl_crystal_description prism
_exptl_crystal_F_000 152
_exptl_crystal_size_max 0.68
_exptl_crystal_size_mid 0.28
_exptl_crystal_size_min 0.27
_refine_diff_density_max 0.19
_refine_diff_density_min -0.19
_refine_ls_extinction_method None
_refine_ls_goodness_of_fit_ref 1.1023
_refine_ls_hydrogen_treatment mixed
_refine_ls_matrix_type full
_refine_ls_number_parameters 123
_refine_ls_number_reflns 692
_refine_ls_number_restraints 1
_refine_ls_R_factor_all 0.0263
_refine_ls_R_factor_gt 0.0235
_refine_ls_shift/su_max 0.000156
_refine_ls_structure_factor_coef F
_refine_ls_weighting_details
;
Method, part 1, Chebychev polynomial, (Watkin, 1994, Prince, 1982)
[weight] = 1.0/[A~0~*T~0~(x)+A~1~*T~1~(x) ... +A~n-1~]*T~n-1~(x)]
where A~i~ are the Chebychev coefficients listed below and x= Fcalc/Fmax
Method = Robust Weighting (Prince, 1982)
W = [weight] * [1-(deltaF/6*sigmaF)^2^]^2^
A~i~ are:
0.207 0.178 0.885E-01
;
_refine_ls_weighting_scheme calc
_refine_ls_wR_factor_all 0.0294
_refine_ls_wR_factor_gt 0.0268
_refine_ls_wR_factor_ref 0.0268
_reflns_limit_h_max 8
_reflns_limit_h_min -8
_reflns_limit_k_max 9
_reflns_limit_k_min 0
_reflns_limit_l_max 8
_reflns_limit_l_min 0
_reflns_number_gt 692
_reflns_number_total 779
_reflns_threshold_expression I>3.00u(I)
_oxford_diffrn_Wilson_B_factor 0.00
_oxford_diffrn_Wilson_scale 0.00
_oxford_refine_ls_scale 0.5795(15)
_oxford_structure_analysis_title 'e998_sykora_0m in P2(1)'
_cod_data_source_file c1ob06336g.txt
_cod_data_source_block CRYSTALS_cif7
_cod_depositor_comments
;
The following automatic conversions were performed:

'_symmetry_cell_setting' value 'Monoclinic' changed to 'monoclinic'
according to /home/saulius/struct/CIF-dictionaries/cif_core.dic
dictionary named 'cif_core.dic' version 2.4.1 from 2010-06-29.

Automatic conversion script
Id: cif_fix_values 1715 2011-07-08 13:25:40Z adriana 
;
_cod_original_sg_symbol_H-M 'P 1 21 1 '
_cod_database_code 7152120

loop_
_symmetry_equiv_pos_as_xyz
x,y,z
-x,y+1/2,-z

loop_
_atom_site_label
_atom_site_type_symbol
_atom_site_fract_x
_atom_site_fract_y
_atom_site_fract_z
_atom_site_U_iso_or_equiv
_atom_site_occupancy
_atom_site_adp_type
O1 O 0.01600(15) 0.2181(2) 0.63400(16) 0.0168 1.0000 Uani
O2 O 0.15335(18) 0.0279(2) 0.89137(18) 0.0201 1.0000 Uani
O3 O 0.2015(2) 0.5348(2) 0.81683(19) 0.0236 1.0000 Uani
O4 O 0.30962(18) 0.4480(2) 0.43383(18) 0.0192 1.0000 Uani
C1 C 0.0634(2) 0.2088(3) 0.8478(2) 0.0166 1.0000 Uani
C2 C 0.2181(3) 0.3584(3) 0.9263(2) 0.0191 1.0000 Uani
C3 C 0.3686(3) 0.4081(3) 0.7979(2) 0.0192 1.0000 Uani
C4 C 0.3546(2) 0.3135(3) 0.5919(2) 0.0160 1.0000 Uani
C5 C 0.2022(2) 0.1511(3) 0.5741(2) 0.0159 1.0000 Uani
C6 C 0.2664(3) -0.0086(3) 0.7279(3) 0.0211 1.0000 Uani
H11 H -0.053(3) 0.216(3) 0.907(3) 0.012(4) 1.0000 Uiso
H21 H 0.252(3) 0.369(3) 1.064(3) 0.020(5) 1.0000 Uiso
H31 H 0.499(3) 0.456(4) 0.854(3) 0.022(5) 1.0000 Uiso
H41 H 0.483(3) 0.257(3) 0.576(3) 0.015(5) 1.0000 Uiso
H51 H 0.170(3) 0.110(3) 0.435(3) 0.015(5) 1.0000 Uiso
H61 H 0.411(3) -0.006(3) 0.781(3) 0.018(5) 1.0000 Uiso
H62 H 0.230(4) -0.130(4) 0.673(4) 0.026(6) 1.0000 Uiso
H4 H 0.204(4) 0.495(5) 0.447(4) 0.039(7) 1.0000 Uiso

loop_
_atom_site_aniso_label
_atom_site_aniso_U_11
_atom_site_aniso_U_22
_atom_site_aniso_U_33
_atom_site_aniso_U_23
_atom_site_aniso_U_13
_atom_site_aniso_U_12
O1 0.0150(5) 0.0191(6) 0.0163(5) 0.0003(4) 0.0023(4) -0.0005(5)
O2 0.0262(6) 0.0166(6) 0.0198(5) 0.0050(5) 0.0108(4) 0.0028(5)
O3 0.0358(6) 0.0141(6) 0.0238(6) -0.0012(5) 0.0133(5) -0.0008(5)
O4 0.0210(6) 0.0208(6) 0.0174(5) 0.0057(5) 0.0083(4) 0.0022(5)
C1 0.0189(7) 0.0157(7) 0.0163(7) 0.0014(6) 0.0066(5) -0.0007(6)
C2 0.0259(8) 0.0194(9) 0.0127(7) -0.0017(6) 0.0053(6) -0.0018(7)
C3 0.0199(7) 0.0211(8) 0.0164(7) -0.0011(6) 0.0026(6) -0.0063(6)
C4 0.0154(7) 0.0171(8) 0.0165(7) 0.0016(6) 0.0054(5) 0.0010(6)
C5 0.0193(8) 0.0155(7) 0.0134(6) -0.0003(6) 0.0040(5) 0.0011(6)
C6 0.0281(8) 0.0169(9) 0.0206(8) 0.0028(7) 0.0105(6) 0.0049(7)

loop_
_atom_type_symbol
_atom_type_scat_dispersion_real
_atom_type_scat_dispersion_imag
_atom_type_scat_Cromer_Mann_a1
_atom_type_scat_Cromer_Mann_b1
_atom_type_scat_Cromer_Mann_a2
_atom_type_scat_Cromer_Mann_b2
_atom_type_scat_Cromer_Mann_a3
_atom_type_scat_Cromer_Mann_b3
_atom_type_scat_Cromer_Mann_a4
_atom_type_scat_Cromer_Mann_b4
_atom_type_scat_Cromer_Mann_c
_atom_type_scat_source
C 0.0033 0.0016 2.3100 20.8439 1.0200 10.2075 1.5886 0.5687 0.8650 51.6512 0.2156 'International Tables Vol C 4.2.6.8 and 6.1.1.4'
H 0.0000 0.0000 0.4930 10.5109 0.3229 26.1257 0.1402 3.1424 0.0408 57.7998 0.0030 'International Tables Vol C 4.2.6.8 and 6.1.1.4'
O 0.0106 0.0060 3.0485 13.2771 2.2868 5.7011 1.5463 0.3239 0.8670 32.9089 0.2508 'International Tables Vol C 4.2.6.8 and 6.1.1.4'

loop_
_geom_angle_atom_site_label_1
_geom_angle_atom_site_label_2
_geom_angle_atom_site_label_3
_geom_angle
_geom_angle_publ_flag
C1 O1 C5 101.78(11) yes
C1 O2 C6 105.00(11) yes
C2 O3 C3 61.16(10) yes
C4 O4 H4 106(2) no
O2 C1 O1 105.49(13) yes
O2 C1 C2 108.12(13) yes
O1 C1 C2 110.37(13) yes
O2 C1 H11 108.5(14) no
O1 C1 H11 111.3(11) no
C2 C1 H11 112.7(13) no
C1 C2 O3 115.66(14) yes
C1 C2 C3 117.25(13) yes
O3 C2 C3 59.89(10) yes
C1 C2 H21 117.0(15) no
O3 C2 H21 115.2(16) no
C3 C2 H21 119.2(13) no
C2 C3 O3 58.95(10) yes
C2 C3 C4 118.69(14) yes
O3 C3 C4 114.42(14) yes
C2 C3 H31 121.6(13) no
O3 C3 H31 114.7(16) no
C4 C3 H31 115.4(13) no
C3 C4 O4 111.11(13) yes
C3 C4 C5 109.97(12) yes
O4 C4 C5 112.66(13) yes
C3 C4 H41 110.6(12) no
O4 C4 H41 106.1(12) no
C5 C4 H41 106.2(14) no
C4 C5 O1 109.16(13) yes
C4 C5 C6 112.67(13) yes
O1 C5 C6 102.19(12) yes
C4 C5 H51 110.2(13) no
O1 C5 H51 107.2(12) no
C6 C5 H51 114.8(14) no
C5 C6 O2 104.69(12) yes
C5 C6 H61 112.6(14) no
O2 C6 H61 109.2(12) no
C5 C6 H62 112.0(14) no
O2 C6 H62 108.6(14) no
H61 C6 H62 109.5(20) no

loop_
_geom_bond_atom_site_label_1
_geom_bond_atom_site_label_2
_geom_bond_distance
_geom_bond_publ_flag
O1 C1 1.4190(17) yes
O1 C5 1.4493(18) yes
O2 C1 1.420(2) yes
O2 C6 1.4530(19) yes
O3 C2 1.438(2) yes
O3 C3 1.453(2) yes
O4 C4 1.4171(19) yes
O4 H4 0.80(3) no
C1 C2 1.511(2) yes
C1 H11 0.931(18) no
C2 C3 1.471(2) yes
C2 H21 0.92(2) no
C3 C4 1.523(2) yes
C3 H31 0.95(2) no
C4 C5 1.525(2) yes
C4 H41 0.97(2) no
C5 C6 1.540(2) yes
C5 H51 0.97(2) no
C6 H61 0.98(2) no
C6 H62 0.95(3) no
